data_7002786
loop_
_publ_author_name
'Adams, Christopher J.'
'Baber, Angharad'
'Boonyuen, Supakorn'
'Connelly, Neil G.'
'Diosdado, Beatriz E.'
'Kantacha, Anob'
'Orpen, A. Guy'
'Patr\'on, Elena'

_publ_section_title
;
 Thiolates vs. halides as \p-donors: the redox-active alkyne complexes
 [M(SR)L(\h-R&#x2032;C&#xE002;CR&#x2032;)L&#x2032;] {M = Mo or W, L =
 CO or P(OMe)3, L&#x2032; = \h-C5H5 and Tp&#x2032;}
;
_journal_issue 44
_journal_name_full 'Dalton Transactions'
_journal_page_first 9746
_journal_page_last 9758
_journal_paper_doi 10.1039/b912986c
_journal_year 2009
_chemical_formula_sum 'C31 H35 B N6 O S W'
_chemical_formula_weight 734.37
_chemical_name_systematic
;
?
;
_space_group_IT_number 29
_symmetry_cell_setting orthorhombic
_symmetry_space_group_name_Hall 'P 2c -2ac'
_symmetry_space_group_name_H-M 'P c a 21'
_atom_sites_solution_hydrogens geom
_atom_sites_solution_primary direct
_atom_sites_solution_secondary difmap
_audit_creation_method SHELXL-97
_cell_angle_alpha 90.00
_cell_angle_beta 90.00
_cell_angle_gamma 90.00
_cell_formula_units_Z 4
_cell_length_a 16.1775(12)
_cell_length_b 11.5422(9)
_cell_length_c 16.3575(13)
_cell_measurement_temperature 173(2)
_cell_volume 3054.3(4)
_computing_cell_refinement 'Bruker SMART'
_computing_data_collection 'Bruker SMART'
_computing_data_reduction 'Bruker SAINT'
_computing_molecular_graphics 'Bruker SHELXTL'
_computing_publication_material 'Bruker SHELXTL'
_computing_structure_refinement 'SHELXL-97 (Sheldrick, 2008)'
_computing_structure_solution 'SHELXS-97 (Sheldrick, 2008)'
_diffrn_ambient_temperature 173(2)
_diffrn_measured_fraction_theta_full 0.990
_diffrn_measured_fraction_theta_max 0.990
_diffrn_measurement_device_type 'CCD area detector'
_diffrn_measurement_method 'omega scans with narrow frames'
_diffrn_radiation_monochromator graphite
_diffrn_radiation_source 'fine-focus sealed tube'
_diffrn_radiation_type MoK\a
_diffrn_radiation_wavelength 0.71073
_diffrn_reflns_av_R_equivalents 0.0360
_diffrn_reflns_av_sigmaI/netI 0.0459
_diffrn_reflns_limit_h_max 18
_diffrn_reflns_limit_h_min -20
_diffrn_reflns_limit_k_max 13
_diffrn_reflns_limit_k_min -14
_diffrn_reflns_limit_l_max 10
_diffrn_reflns_limit_l_min -21
_diffrn_reflns_number 13635
_diffrn_reflns_theta_full 27.51
_diffrn_reflns_theta_max 27.51
_diffrn_reflns_theta_min 2.17
_exptl_absorpt_coefficient_mu 3.885
_exptl_absorpt_correction_T_max 1
_exptl_absorpt_correction_T_min 0.7
_exptl_absorpt_correction_type multi-scan
_exptl_absorpt_process_details SADABS
_exptl_crystal_colour Green
_exptl_crystal_density_diffrn 1.597
_exptl_crystal_density_meas ?
_exptl_crystal_density_method .
_exptl_crystal_description Plate
_exptl_crystal_F_000 1464
_exptl_crystal_size_max 0.25
_exptl_crystal_size_mid 0.25
_exptl_crystal_size_min 0.05
_refine_diff_density_max 0.656
_refine_diff_density_min -0.806
_refine_diff_density_rms 0.095
_refine_ls_abs_structure_details 'Flack H D (1983), Acta Cryst. A39, 876-881'
_refine_ls_abs_structure_Flack -0.002(14)
_refine_ls_extinction_method none
_refine_ls_goodness_of_fit_ref 1.026
_refine_ls_hydrogen_treatment constr
_refine_ls_matrix_type full
_refine_ls_number_parameters 378
_refine_ls_number_reflns 4734
_refine_ls_number_restraints 1
_refine_ls_restrained_S_all 1.026
_refine_ls_R_factor_all 0.0432
_refine_ls_R_factor_gt 0.0251
_refine_ls_shift/su_max 0.001
_refine_ls_shift/su_mean 0.000
_refine_ls_structure_factor_coef Fsqd
_refine_ls_weighting_details 'calc w=1/[\s^2^(Fo^2^)+(0.0081P)^2^+0.2218P] where P=(Fo^2^+2Fc^2^)/3'
_refine_ls_weighting_scheme calc
_refine_ls_wR_factor_gt 0.0436
_refine_ls_wR_factor_ref 0.0480
_reflns_number_gt 3628
_reflns_number_total 4734
_reflns_threshold_expression >2sigma(I)
_cod_data_source_file b912986c.txt
_cod_data_source_block 12
_cod_depositor_comments
;
The following automatic conversions were performed:
'_symmetry_cell_setting' value 'Orthorhombic' changed to 'orthorhombic'
according to '/home/saulius/struct/CIF-dictionaries/cif_core.dic'
dictionary named 'cif_core.dic' version 2.4.1 from 2010-06-29.

Automatic conversion script
Id: cif_fix_enum 1527 2010-12-29 10:47:43Z saulius 
;
_cod_original_sg_symbol_H-M Pca2(1)
_cod_database_code 7002786

loop_
_symmetry_equiv_pos_as_xyz
'x, y, z'
'-x, -y, z+1/2'
'x+1/2, -y, z'
'-x+1/2, y, z+1/2'

loop_
_atom_site_label
_atom_site_type_symbol
_atom_site_fract_x
_atom_site_fract_y
_atom_site_fract_z
_atom_site_U_iso_or_equiv
_atom_site_adp_type
_atom_site_occupancy
_atom_site_symmetry_multiplicity
_atom_site_calc_flag
_atom_site_refinement_flags
_atom_site_disorder_assembly
_atom_site_disorder_group
W1 W -0.012308(8) -0.752869(16) -0.53842(4) 0.01658(5) Uani 1 1 d . . .
C1 C 0.0716(3) -0.5960(4) -0.3891(3) 0.0213(12) Uani 1 1 d . . .
C2 C 0.0241(3) -0.6884(5) -0.4260(3) 0.0204(13) Uani 1 1 d . . .
C3 C -0.0217(4) -0.7785(6) -0.4114(4) 0.0169(16) Uani 1 1 d . . .
C4 C -0.0537(4) -0.8434(5) -0.3418(3) 0.0214(15) Uani 1 1 d . . .
C5 C -0.0461(3) -0.9121(4) -0.5231(3) 0.0236(13) Uani 1 1 d . . .
O1 O -0.0640(2) -1.0095(3) -0.5124(2) 0.0311(9) Uani 1 1 d . . .
S1 S -0.14725(8) -0.67978(11) -0.56273(8) 0.0257(3) Uani 1 1 d . . .
C6 C -0.2296(3) -0.7824(4) -0.5399(6) 0.0346(12) Uani 1 1 d . . .
H6A H -0.2795 -0.7607 -0.5701 0.052 Uiso 1 1 calc R . .
H6B H -0.2412 -0.7814 -0.4811 0.052 Uiso 1 1 calc R . .
H6C H -0.2123 -0.8604 -0.5563 0.052 Uiso 1 1 calc R . .
N1 N 0.0263(2) -0.5764(3) -0.5804(2) 0.0180(9) Uani 1 1 d . . .
N2 N 0.0675(2) -0.7481(4) -0.7151(2) 0.0205(9) Uani 1 1 d . . .
N3 N 0.1212(2) -0.8021(3) -0.5502(3) 0.0181(9) Uani 1 1 d . . .
N4 N 0.0885(3) -0.5642(4) -0.6376(2) 0.0189(10) Uani 1 1 d . . .
N5 N 0.0008(3) -0.7899(5) -0.6727(4) 0.0184(14) Uani 1 1 d . . .
N6 N 0.1717(2) -0.7433(3) -0.6051(2) 0.0198(9) Uani 1 1 d . . .
B1 B 0.1327(4) -0.6700(6) -0.6735(3) 0.0237(14) Uani 1 1 d . . .
H1 H 0.1757 -0.6453 -0.7138 0.028 Uiso 1 1 calc R . .
C7 C 0.3193(3) -0.7352(5) -0.6502(3) 0.0396(16) Uani 1 1 d . . .
H7A H 0.3072 -0.7532 -0.7075 0.059 Uiso 1 1 calc R . .
H7B H 0.3715 -0.7720 -0.6343 0.059 Uiso 1 1 calc R . .
H7C H 0.3239 -0.6511 -0.6434 0.059 Uiso 1 1 calc R . .
C8 C 0.2507(3) -0.7802(4) -0.5971(3) 0.0245(12) Uani 1 1 d . . .
C9 C 0.2517(3) -0.8601(4) -0.5347(4) 0.0263(11) Uani 1 1 d . . .
H9A H 0.2988 -0.8998 -0.5143 0.032 Uiso 1 1 calc R . .
C10 C 0.1716(3) -0.8716(4) -0.5075(3) 0.0239(12) Uani 1 1 d . . .
C11 C 0.1401(4) -0.9489(5) -0.4408(3) 0.0398(16) Uani 1 1 d . . .
H11A H 0.0866 -0.9816 -0.4569 0.060 Uiso 1 1 calc R . .
H11B H 0.1334 -0.9039 -0.3904 0.060 Uiso 1 1 calc R . .
H11C H 0.1797 -1.0118 -0.4314 0.060 Uiso 1 1 calc R . .
C12 C 0.1695(4) -0.4083(5) -0.7069(3) 0.0335(16) Uani 1 1 d . . .
H12A H 0.1641 -0.4492 -0.7591 0.050 Uiso 1 1 calc R . .
H12B H 0.2243 -0.4234 -0.6837 0.050 Uiso 1 1 calc R . .
H12C H 0.1627 -0.3249 -0.7158 0.050 Uiso 1 1 calc R . .
C13 C 0.1043(3) -0.4503(4) -0.6489(3) 0.0234(12) Uani 1 1 d . . .
C14 C 0.0523(3) -0.3884(4) -0.6006(3) 0.0257(12) Uani 1 1 d . . .
H14A H 0.0495 -0.3063 -0.5966 0.031 Uiso 1 1 calc R . .
C15 C 0.0035(3) -0.4686(4) -0.5577(3) 0.0227(13) Uani 1 1 d . . .
C16 C -0.0576(4) -0.4415(4) -0.4928(3) 0.0321(14) Uani 1 1 d . . .
H16A H -0.0755 -0.5134 -0.4664 0.048 Uiso 1 1 calc R . .
H16B H -0.1056 -0.4026 -0.5171 0.048 Uiso 1 1 calc R . .
H16C H -0.0322 -0.3904 -0.4521 0.048 Uiso 1 1 calc R . .
C17 C 0.1321(3) -0.7569(5) -0.8534(3) 0.0345(13) Uani 1 1 d . . .
H17A H 0.1385 -0.6728 -0.8587 0.052 Uiso 1 1 calc R . .
H17B H 0.1184 -0.7902 -0.9068 0.052 Uiso 1 1 calc R . .
H17C H 0.1839 -0.7908 -0.8335 0.052 Uiso 1 1 calc R . .
C18 C 0.0641(3) -0.7828(4) -0.7941(3) 0.0238(13) Uani 1 1 d . . .
C19 C -0.0077(4) -0.8440(6) -0.8032(4) 0.0283(18) Uani 1 1 d . . .
H19A H -0.0276 -0.8779 -0.8523 0.034 Uiso 1 1 calc R . .
C20 C -0.0462(4) -0.8475(6) -0.7278(4) 0.0223(15) Uani 1 1 d . . .
C21 C -0.1266(4) -0.9047(6) -0.7088(3) 0.0324(17) Uani 1 1 d . . .
H21A H -0.1425 -0.9551 -0.7544 0.049 Uiso 1 1 calc R . .
H21B H -0.1692 -0.8455 -0.7005 0.049 Uiso 1 1 calc R . .
H21C H -0.1209 -0.9511 -0.6589 0.049 Uiso 1 1 calc R . .
C22 C -0.1294(4) -0.9016(5) -0.3452(3) 0.0264(15) Uani 1 1 d . . .
H22A H -0.1590 -0.9045 -0.3953 0.032 Uiso 1 1 calc R . .
C23 C -0.1616(4) -0.9547(5) -0.2769(4) 0.0328(15) Uani 1 1 d . . .
H23A H -0.2137 -0.9922 -0.2803 0.039 Uiso 1 1 calc R . .
C24 C -0.1194(4) -0.9544(5) -0.2036(4) 0.0373(16) Uani 1 1 d . . .
H24A H -0.1422 -0.9915 -0.1569 0.045 Uiso 1 1 calc R . .
C25 C -0.0434(4) -0.8992(4) -0.1990(3) 0.0316(14) Uani 1 1 d . . .
H25A H -0.0133 -0.8992 -0.1491 0.038 Uiso 1 1 calc R . .
C26 C -0.0114(4) -0.8442(6) -0.2670(3) 0.0274(18) Uani 1 1 d . . .
H26A H 0.0405 -0.8061 -0.2630 0.033 Uiso 1 1 calc R . .
C27 C 0.0468(3) -0.5497(4) -0.3145(3) 0.0245(12) Uani 1 1 d . . .
H27A H 0.0008 -0.5823 -0.2867 0.029 Uiso 1 1 calc R . .
C28 C 0.0884(4) -0.4564(5) -0.2801(3) 0.0326(14) Uani 1 1 d . . .
H28A H 0.0709 -0.4246 -0.2294 0.039 Uiso 1 1 calc R . .
C29 C 0.1557(4) -0.4107(5) -0.3207(4) 0.0353(16) Uani 1 1 d . . .
H29A H 0.1830 -0.3448 -0.2988 0.042 Uiso 1 1 calc R . .
C30 C 0.1838(4) -0.4590(5) -0.3921(4) 0.0346(16) Uani 1 1 d . . .
H30A H 0.2323 -0.4296 -0.4176 0.042 Uiso 1 1 calc R . .
C31 C 0.1416(4) -0.5505(5) -0.4269(3) 0.0269(13) Uani 1 1 d . . .
H31A H 0.1604 -0.5827 -0.4770 0.032 Uiso 1 1 calc R . .

loop_
_atom_site_aniso_label
_atom_site_aniso_U_11
_atom_site_aniso_U_22
_atom_site_aniso_U_33
_atom_site_aniso_U_23
_atom_site_aniso_U_13
_atom_site_aniso_U_12
W1 0.01597(8) 0.01753(8) 0.01625(6) -0.00057(13) 0.0003(3) 0.00002(9)
C1 0.021(3) 0.020(3) 0.023(3) -0.002(2) -0.006(2) -0.002(2)
C2 0.020(3) 0.021(3) 0.020(3) 0.000(2) 0.004(2) 0.005(2)
C3 0.013(4) 0.022(4) 0.015(2) -0.006(2) 0.002(2) 0.010(2)
C4 0.028(4) 0.016(4) 0.021(3) 0.005(3) 0.006(3) 0.002(3)
C5 0.017(3) 0.035(3) 0.018(3) -0.003(2) -0.0010(18) -0.001(2)
O1 0.032(3) 0.0201(19) 0.041(2) 0.0018(17) -0.0003(16) -0.0073(16)
S1 0.0190(7) 0.0266(7) 0.0315(7) 0.0024(6) -0.0006(5) 0.0021(5)
C6 0.018(3) 0.041(3) 0.044(3) 0.011(5) 0.003(5) -0.0061(19)
N1 0.018(3) 0.018(2) 0.018(2) 0.0019(18) 0.0033(17) -0.0027(17)
N2 0.024(2) 0.024(2) 0.0136(16) -0.003(2) 0.0001(14) 0.000(2)
N3 0.013(2) 0.0229(19) 0.019(2) 0.003(2) 0.0019(19) 0.0003(15)
N4 0.015(3) 0.021(2) 0.021(2) -0.0022(19) -0.0017(18) -0.005(2)
N5 0.010(3) 0.017(2) 0.028(3) -0.002(2) 0.000(2) 0.008(2)
N6 0.017(2) 0.025(2) 0.0175(18) -0.002(2) 0.0000(14) 0.001(2)
B1 0.023(4) 0.028(4) 0.020(3) 0.006(3) 0.003(2) -0.002(3)
C7 0.016(3) 0.067(5) 0.036(3) -0.009(3) 0.006(2) 0.001(3)
C8 0.018(3) 0.033(3) 0.023(2) -0.006(2) 0.0020(19) 0.000(2)
C9 0.018(3) 0.032(3) 0.029(3) -0.003(4) -0.007(3) 0.0073(19)
C10 0.023(4) 0.025(3) 0.024(2) -0.003(2) -0.002(2) 0.001(2)
C11 0.042(5) 0.041(4) 0.036(3) 0.011(3) 0.002(3) 0.017(3)
C12 0.035(4) 0.029(4) 0.037(4) 0.013(3) 0.002(3) -0.013(3)
C13 0.024(3) 0.025(3) 0.021(3) 0.000(2) -0.006(2) -0.004(2)
C14 0.033(4) 0.017(3) 0.027(3) 0.001(2) -0.006(2) -0.001(2)
C15 0.025(3) 0.022(3) 0.021(3) 0.003(2) 0.0000(19) 0.004(2)
C16 0.039(4) 0.026(3) 0.031(3) 0.000(3) 0.008(3) 0.006(3)
C17 0.044(4) 0.041(4) 0.019(2) 0.004(3) 0.002(2) 0.007(3)
C18 0.037(4) 0.016(3) 0.018(2) -0.001(2) -0.005(2) 0.009(2)
C19 0.037(5) 0.023(5) 0.025(3) -0.008(3) -0.012(3) 0.012(3)
C20 0.023(4) 0.018(4) 0.026(3) 0.002(3) -0.006(3) 0.002(3)
C21 0.032(4) 0.033(4) 0.033(3) -0.007(3) -0.006(3) -0.002(3)
C22 0.027(4) 0.023(3) 0.029(3) -0.004(3) 0.004(3) -0.002(3)
C23 0.030(4) 0.027(3) 0.042(4) 0.006(3) 0.015(3) 0.002(3)
C24 0.053(5) 0.022(3) 0.037(3) 0.012(3) 0.024(3) 0.016(3)
C25 0.051(4) 0.025(3) 0.019(3) 0.001(2) 0.005(3) 0.009(3)
C26 0.032(5) 0.029(5) 0.021(3) -0.002(3) 0.000(3) -0.005(3)
C27 0.031(4) 0.021(3) 0.021(2) -0.002(2) 0.000(2) 0.002(2)
C28 0.039(4) 0.033(3) 0.026(3) -0.013(3) -0.011(3) 0.013(3)
C29 0.035(4) 0.026(3) 0.045(4) -0.003(3) -0.017(3) -0.002(3)
C30 0.027(4) 0.037(4) 0.040(4) 0.004(3) -0.004(3) -0.013(3)
C31 0.032(4) 0.026(3) 0.023(3) 0.000(2) 0.000(2) -0.001(3)

loop_
_atom_type_symbol
_atom_type_description
_atom_type_scat_dispersion_real
_atom_type_scat_dispersion_imag
_atom_type_scat_source
C C 0.0033 0.0016 'International Tables Vol C Tables 4.2.6.8 and 6.1.1.4'
H H 0.0000 0.0000 'International Tables Vol C Tables 4.2.6.8 and 6.1.1.4'
B B 0.0013 0.0007 'International Tables Vol C Tables 4.2.6.8 and 6.1.1.4'
N N 0.0061 0.0033 'International Tables Vol C Tables 4.2.6.8 and 6.1.1.4'
O O 0.0106 0.0060 'International Tables Vol C Tables 4.2.6.8 and 6.1.1.4'
S S 0.1246 0.1234 'International Tables Vol C Tables 4.2.6.8 and 6.1.1.4'
W W -0.8490 6.8722 'International Tables Vol C Tables 4.2.6.8 and 6.1.1.4'

loop_
_geom_angle_atom_site_label_1
_geom_angle_atom_site_label_2
_geom_angle_atom_site_label_3
_geom_angle
_geom_angle_site_symmetry_1
_geom_angle_site_symmetry_3
_geom_angle_publ_flag
C5 W1 C2 107.9(2) . . ?
C5 W1 C3 73.6(2) . . ?
C2 W1 C3 36.3(3) . . ?
C5 W1 N1 169.59(17) . . ?
C2 W1 N1 82.29(18) . . ?
C3 W1 N1 116.8(2) . . ?
C5 W1 N3 92.46(18) . . ?
C2 W1 N3 83.88(18) . . ?
C3 W1 N3 96.9(2) . . ?
N1 W1 N3 86.28(14) . . ?
C5 W1 N5 88.4(2) . . ?
C2 W1 N5 155.5(2) . . ?
C3 W1 N5 160.91(16) . . ?
N1 W1 N5 81.21(19) . . ?
N3 W1 N5 77.09(18) . . ?
C5 W1 S1 95.70(15) . . ?
C2 W1 S1 106.43(15) . . ?
C3 W1 S1 98.55(16) . . ?
N1 W1 S1 83.22(11) . . ?
N3 W1 S1 164.09(13) . . ?
N5 W1 S1 89.47(14) . . ?
C31 C1 C27 118.6(5) . . ?
C31 C1 C2 121.7(5) . . ?
C27 C1 C2 119.7(5) . . ?
C3 C2 C1 144.8(5) . . ?
C3 C2 W1 73.3(3) . . ?
C1 C2 W1 141.9(4) . . ?
C2 C3 C4 139.2(6) . . ?
C2 C3 W1 70.4(3) . . ?
C4 C3 W1 150.4(5) . . ?
C22 C4 C26 117.3(6) . . ?
C22 C4 C3 121.8(6) . . ?
C26 C4 C3 120.8(6) . . ?
O1 C5 W1 177.6(4) . . ?
C6 S1 W1 114.02(17) . . ?
C15 N1 N4 106.9(4) . . ?
C15 N1 W1 132.7(3) . . ?
N4 N1 W1 120.3(3) . . ?
C18 N2 N5 110.3(5) . . ?
C18 N2 B1 128.4(4) . . ?
N5 N2 B1 121.3(4) . . ?
C10 N3 N6 105.8(4) . . ?
C10 N3 W1 133.8(4) . . ?
N6 N3 W1 119.8(3) . . ?
C13 N4 N1 109.3(4) . . ?
C13 N4 B1 129.4(4) . . ?
N1 N4 B1 121.2(4) . . ?
C20 N5 N2 106.1(5) . . ?
C20 N5 W1 133.7(5) . . ?
N2 N5 W1 120.2(4) . . ?
C8 N6 N3 109.8(4) . . ?
C8 N6 B1 129.1(4) . . ?
N3 N6 B1 119.9(4) . . ?
N4 B1 N6 110.5(4) . . ?
N4 B1 N2 108.4(4) . . ?
N6 B1 N2 106.2(4) . . ?
N6 C8 C9 107.1(4) . . ?
N6 C8 C7 122.2(5) . . ?
C9 C8 C7 130.7(5) . . ?
C8 C9 C10 107.1(4) . . ?
N3 C10 C9 110.2(5) . . ?
N3 C10 C11 122.0(5) . . ?
C9 C10 C11 127.8(5) . . ?
N4 C13 C14 108.4(5) . . ?
N4 C13 C12 122.2(5) . . ?
C14 C13 C12 129.4(5) . . ?
C13 C14 C15 107.0(5) . . ?
N1 C15 C14 108.5(4) . . ?
N1 C15 C16 125.0(4) . . ?
C14 C15 C16 126.3(5) . . ?
N2 C18 C19 106.9(5) . . ?
N2 C18 C17 122.0(5) . . ?
C19 C18 C17 131.1(5) . . ?
C18 C19 C20 107.5(6) . . ?
N5 C20 C19 109.1(6) . . ?
N5 C20 C21 124.6(5) . . ?
C19 C20 C21 126.3(6) . . ?
C23 C22 C4 120.9(6) . . ?
C22 C23 C24 121.2(6) . . ?
C23 C24 C25 119.1(5) . . ?
C26 C25 C24 119.9(5) . . ?
C25 C26 C4 121.5(6) . . ?
C28 C27 C1 120.8(5) . . ?
C29 C28 C27 119.0(5) . . ?
C30 C29 C28 121.1(6) . . ?
C29 C30 C31 119.8(6) . . ?
C30 C31 C1 120.6(5) . . ?

loop_
_geom_bond_atom_site_label_1
_geom_bond_atom_site_label_2
_geom_bond_distance
_geom_bond_site_symmetry_2
_geom_bond_publ_flag
W1 C5 1.934(5) . ?
W1 C2 2.069(6) . ?
W1 C3 2.104(7) . ?
W1 N1 2.238(4) . ?
W1 N3 2.242(3) . ?
W1 N5 2.247(6) . ?
W1 S1 2.3739(13) . ?
C1 C31 1.392(7) . ?
C1 C27 1.392(6) . ?
C1 C2 1.447(7) . ?
C2 C3 1.299(9) . ?
C3 C4 1.458(8) . ?
C4 C22 1.397(8) . ?
C4 C26 1.403(8) . ?
C5 O1 1.174(5) . ?
S1 C6 1.821(4) . ?
N1 C15 1.350(5) . ?
N1 N4 1.381(5) . ?
N2 C18 1.354(6) . ?
N2 N5 1.370(7) . ?
N2 B1 1.546(7) . ?
N3 C10 1.341(6) . ?
N3 N6 1.390(5) . ?
N4 C13 1.352(6) . ?
N4 B1 1.532(7) . ?
N5 C20 1.354(8) . ?
N6 C8 1.354(6) . ?
N6 B1 1.539(7) . ?
C7 C8 1.502(7) . ?
C8 C9 1.375(7) . ?
C9 C10 1.377(7) . ?
C10 C11 1.499(7) . ?
C12 C13 1.499(7) . ?
C13 C14 1.357(7) . ?
C14 C15 1.405(6) . ?
C15 C16 1.484(6) . ?
C17 C18 1.497(7) . ?
C18 C19 1.367(8) . ?
C19 C20 1.381(8) . ?
C20 C21 1.492(8) . ?
C22 C23 1.376(7) . ?
C23 C24 1.379(8) . ?
C24 C25 1.387(8) . ?
C25 C26 1.381(8) . ?
C27 C28 1.388(7) . ?
C28 C29 1.380(8) . ?
C29 C30 1.372(8) . ?
C30 C31 1.381(7) . ?

loop_
_geom_torsion_atom_site_label_1
_geom_torsion_atom_site_label_2
_geom_torsion_atom_site_label_3
_geom_torsion_atom_site_label_4
_geom_torsion
_geom_torsion_site_symmetry_1
_geom_torsion_site_symmetry_2
_geom_torsion_site_symmetry_3
_geom_torsion_site_symmetry_4
_geom_torsion_publ_flag
C5 W1 C2 C3 -19.8(4) . . . . ?
S1 W1 C2 C3 82.0(4) . . . . ?
